data_7152267
loop_
_publ_author_name
'Yuan, Zhiliang'
'Mei, Liangyong'
'Wei, Yin'
'Shi, Min'
'Kattamuri, Padmanabha V.'
'McDowell, Patrick'
'Li, Guigen'

_publ_section_title
;
 Asymmetric catalytic Mannich-type reaction of hydrazones with
 difluoroenoxysilanes using imidazoline-anchored phosphine ligand-zinc(ii)
 complexes.
;
_journal_issue 13
_journal_name_full 'Organic &amp; biomolecular chemistry'
_journal_page_first 2509
_journal_page_last 2513
_journal_paper_doi 10.1039/c2ob07022g
_journal_volume 10
_journal_year 2012
_chemical_absolute_configuration ad
_chemical_formula_sum 'C22 H16 Br2 F2 N2 O2'
_chemical_formula_weight 538.19
_chemical_name_systematic
;
?
;
_space_group_IT_number 4
_symmetry_cell_setting monoclinic
_symmetry_space_group_name_Hall 'P 2yb'
_symmetry_space_group_name_H-M 'P 1 21 1'
_atom_sites_solution_hydrogens geom
_atom_sites_solution_primary direct
_atom_sites_solution_secondary difmap
_audit_creation_method SHELXL-97
_cell_angle_alpha 90.00
_cell_angle_beta 104.895(4)
_cell_angle_gamma 90.00
_cell_formula_units_Z 2
_cell_length_a 12.249(4)
_cell_length_b 5.5446(19)
_cell_length_c 16.208(6)
_cell_measurement_reflns_used 4154
_cell_measurement_temperature 296(2)
_cell_measurement_theta_max 26.626
_cell_measurement_theta_min 2.408
_cell_volume 1063.8(6)
_computing_cell_refinement 'Bruker SAINT'
_computing_data_collection 'Bruker APEX2'
_computing_data_reduction 'Bruker SAINT'
_computing_molecular_graphics 'Bruker SHELXTL'
_computing_publication_material 'Bruker SHELXTL'
_computing_structure_refinement 'SHELXL-97 (Sheldrick, 2008)'
_computing_structure_solution 'SHELXS-97 (Sheldrick, 2008)'
_diffrn_ambient_temperature 296(2)
_diffrn_measured_fraction_theta_full 0.981
_diffrn_measured_fraction_theta_max 0.981
_diffrn_measurement_device_type 'Bruker APEX-II CCD'
_diffrn_measurement_method '\f and \w scans'
_diffrn_radiation_monochromator graphite
_diffrn_radiation_source 'fine-focus sealed tube'
_diffrn_radiation_type MoK\a
_diffrn_radiation_wavelength 0.71073
_diffrn_reflns_av_R_equivalents 0.0327
_diffrn_reflns_av_sigmaI/netI 0.0588
_diffrn_reflns_limit_h_max 13
_diffrn_reflns_limit_h_min -14
_diffrn_reflns_limit_k_max 6
_diffrn_reflns_limit_k_min -6
_diffrn_reflns_limit_l_max 19
_diffrn_reflns_limit_l_min -19
_diffrn_reflns_number 6946
_diffrn_reflns_theta_full 25.50
_diffrn_reflns_theta_max 25.50
_diffrn_reflns_theta_min 1.72
_exptl_absorpt_coefficient_mu 3.849
_exptl_absorpt_correction_T_max 0.7455
_exptl_absorpt_correction_T_min 0.3083
_exptl_absorpt_correction_type multi-scan
_exptl_absorpt_process_details sadabs
_exptl_crystal_colour colorless
_exptl_crystal_density_diffrn 1.680
_exptl_crystal_density_method 'not measured'
_exptl_crystal_description prismatic
_exptl_crystal_F_000 532
_exptl_crystal_size_max 0.405
_exptl_crystal_size_mid 0.297
_exptl_crystal_size_min 0.198
_refine_diff_density_max 0.344
_refine_diff_density_min -0.368
_refine_diff_density_rms 0.097
_refine_ls_abs_structure_details 'Flack H D (1983), Acta Cryst. A39, 876-881'
_refine_ls_abs_structure_Flack 0.066(17)
_refine_ls_extinction_coef 0.009(2)
_refine_ls_extinction_expression Fc^*^=kFc[1+0.001xFc^2^\l^3^/sin(2\q)]^-1/4^
_refine_ls_extinction_method SHELXL
_refine_ls_goodness_of_fit_ref 1.064
_refine_ls_hydrogen_treatment mixed
_refine_ls_matrix_type full
_refine_ls_number_parameters 280
_refine_ls_number_reflns 3597
_refine_ls_number_restraints 3
_refine_ls_restrained_S_all 1.064
_refine_ls_R_factor_all 0.0677
_refine_ls_R_factor_gt 0.0519
_refine_ls_shift/su_max 0.000
_refine_ls_shift/su_mean 0.000
_refine_ls_structure_factor_coef Fsqd
_refine_ls_weighting_details 'calc w=1/[\s^2^(Fo^2^)+(0.0712P)^2^+0.4555P] where P=(Fo^2^+2Fc^2^)/3'
_refine_ls_weighting_scheme calc
_refine_ls_wR_factor_gt 0.1386
_refine_ls_wR_factor_ref 0.1486
_reflns_number_gt 2767
_reflns_number_total 3597
_reflns_threshold_expression >2sigma(I)
_cod_data_source_file c2ob07022g.txt
_cod_data_source_block mo_dm1055_0m
_cod_depositor_comments
;
The following automatic conversions were performed:

'_symmetry_cell_setting' value 'Monoclinic' changed to 'monoclinic'
according to /home/saulius/struct/CIF-dictionaries/cif_core.dic
dictionary named 'cif_core.dic' version 2.4.1 from 2010-06-29.

Automatic conversion script
Id: cif_fix_values 1715 2011-07-08 13:25:40Z adriana 
;
_cod_original_sg_symbol_H-M P2(1)
_cod_database_code 7152267

loop_
_symmetry_equiv_pos_as_xyz
'x, y, z'
'-x, y+1/2, -z'

loop_
_atom_site_label
_atom_site_type_symbol
_atom_site_fract_x
_atom_site_fract_y
_atom_site_fract_z
_atom_site_U_iso_or_equiv
_atom_site_adp_type
_atom_site_occupancy
_atom_site_symmetry_multiplicity
_atom_site_calc_flag
_atom_site_refinement_flags
Br1 Br 0.57616(7) 0.2238(2) 0.07891(4) 0.1053(4) Uani 1 1 d .
Br2 Br 1.15523(9) 0.2732(3) 1.01050(5) 0.1384(6) Uani 1 1 d .
F1 F 0.6376(3) 0.6419(7) 0.4742(2) 0.0721(10) Uani 1 1 d .
F2 F 0.5928(2) 0.2713(7) 0.49209(19) 0.0704(10) Uani 1 1 d .
O1 O 0.7870(3) 0.6504(7) 0.6256(3) 0.0636(10) Uani 1 1 d .
O2 O 1.0116(3) 0.3794(9) 0.5773(3) 0.0692(11) Uani 1 1 d .
N1 N 0.8214(4) 0.1192(7) 0.4998(3) 0.0483(9) Uani 1 1 d D
N2 N 0.8734(3) 0.1257(8) 0.5877(3) 0.0452(9) Uani 1 1 d D
C1 C 0.7255(7) 0.4220(14) 0.7564(4) 0.085(2) Uani 1 1 d .
H1 H 0.7693 0.5610 0.7676 0.101 Uiso 1 1 calc R
C2 C 0.6983(9) 0.301(2) 0.8223(5) 0.113(3) Uani 1 1 d .
H2 H 0.7241 0.3595 0.8776 0.135 Uiso 1 1 calc R
C3 C 0.6352(7) 0.0991(18) 0.8086(5) 0.091(2) Uani 1 1 d .
H3 H 0.6166 0.0208 0.8539 0.109 Uiso 1 1 calc R
C4 C 0.5979(6) 0.0086(15) 0.7258(6) 0.092(2) Uani 1 1 d .
H4 H 0.5550 -0.1318 0.7152 0.111 Uiso 1 1 calc R
C5 C 0.6258(5) 0.1304(12) 0.6604(4) 0.0679(16) Uani 1 1 d .
H5 H 0.6017 0.0699 0.6051 0.081 Uiso 1 1 calc R
C6 C 0.6881(4) 0.3386(9) 0.6741(3) 0.0463(11) Uani 1 1 d .
C7 C 0.7237(4) 0.4754(9) 0.6075(3) 0.0466(11) Uani 1 1 d .
C8 C 0.6812(4) 0.4289(9) 0.5108(3) 0.0478(11) Uani 1 1 d .
C9 C 0.7710(4) 0.3507(9) 0.4657(3) 0.0433(10) Uani 1 1 d .
H9 H 0.8305 0.4735 0.4754 0.052 Uiso 1 1 calc R
C10 C 0.7228(4) 0.3204(9) 0.3714(3) 0.0445(11) Uani 1 1 d .
C11 C 0.7417(5) 0.4947(10) 0.3156(4) 0.0541(12) Uani 1 1 d .
H11 H 0.7835 0.6315 0.3368 0.065 Uiso 1 1 calc R
C12 C 0.6987(5) 0.4669(12) 0.2284(4) 0.0641(15) Uani 1 1 d .
H12 H 0.7115 0.5835 0.1907 0.077 Uiso 1 1 calc R
C13 C 0.6359(5) 0.2609(12) 0.1981(3) 0.0606(14) Uani 1 1 d .
C14 C 0.6181(5) 0.0843(11) 0.2519(4) 0.0628(15) Uani 1 1 d .
H14 H 0.5777 -0.0541 0.2306 0.075 Uiso 1 1 calc R
C15 C 0.6616(5) 0.1163(10) 0.3392(3) 0.0547(12) Uani 1 1 d .
H15 H 0.6494 -0.0016 0.3767 0.066 Uiso 1 1 calc R
C16 C 0.9680(4) 0.2548(9) 0.6217(3) 0.0472(11) Uani 1 1 d .
C17 C 1.0102(4) 0.2469(10) 0.7163(3) 0.0475(10) Uani 1 1 d .
C18 C 1.0781(5) 0.4353(11) 0.7547(4) 0.0602(14) Uani 1 1 d .
H18 H 1.0958 0.5583 0.7213 0.072 Uiso 1 1 calc R
C19 C 1.1198(6) 0.4424(14) 0.8422(4) 0.0764(19) Uani 1 1 d .
H19 H 1.1645 0.5708 0.8682 0.092 Uiso 1 1 calc R
C20 C 1.0945(5) 0.2580(17) 0.8904(4) 0.0725(17) Uani 1 1 d .
C21 C 1.0288(6) 0.0688(16) 0.8544(4) 0.085(2) Uani 1 1 d .
H21 H 1.0124 -0.0542 0.8884 0.102 Uiso 1 1 calc R
C22 C 0.9867(6) 0.0615(12) 0.7667(4) 0.0695(16) Uani 1 1 d .
H22 H 0.9424 -0.0681 0.7413 0.083 Uiso 1 1 calc R
H1A H 0.878(3) 0.098(10) 0.480(3) 0.048(14) Uiso 1 1 d D
H2A H 0.851(4) 0.007(6) 0.614(3) 0.044(13) Uiso 1 1 d D

loop_
_atom_site_aniso_label
_atom_site_aniso_U_11
_atom_site_aniso_U_22
_atom_site_aniso_U_33
_atom_site_aniso_U_23
_atom_site_aniso_U_13
_atom_site_aniso_U_12
Br1 0.1109(6) 0.1473(8) 0.0426(4) -0.0153(4) -0.0080(3) 0.0304(6)
Br2 0.1340(8) 0.2232(16) 0.0449(4) -0.0099(6) -0.0008(4) 0.0212(9)
F1 0.077(2) 0.078(2) 0.0623(19) 0.0122(16) 0.0205(16) 0.0348(18)
F2 0.0437(16) 0.111(3) 0.0557(17) -0.0061(18) 0.0109(13) -0.0282(18)
O1 0.070(2) 0.053(2) 0.068(2) -0.0056(17) 0.0184(19) -0.0151(18)
O2 0.051(2) 0.097(3) 0.058(2) 0.017(2) 0.0106(18) -0.023(2)
N1 0.046(2) 0.047(2) 0.050(2) 0.0021(18) 0.0098(19) 0.0057(19)
N2 0.040(2) 0.051(2) 0.042(2) 0.0076(17) 0.0052(17) -0.0015(18)
C1 0.116(6) 0.082(5) 0.057(4) -0.011(3) 0.024(4) -0.031(4)
C2 0.147(8) 0.145(9) 0.047(4) 0.000(4) 0.026(5) -0.035(7)
C3 0.088(5) 0.131(7) 0.058(4) 0.037(4) 0.027(4) 0.000(5)
C4 0.077(5) 0.088(5) 0.111(7) 0.030(4) 0.024(4) -0.025(4)
C5 0.065(4) 0.084(4) 0.055(4) 0.003(3) 0.016(3) -0.019(3)
C6 0.036(3) 0.060(3) 0.042(3) 0.002(2) 0.009(2) 0.002(2)
C7 0.047(3) 0.042(3) 0.051(3) -0.004(2) 0.014(2) -0.001(2)
C8 0.038(3) 0.049(3) 0.057(3) 0.004(2) 0.012(2) -0.001(2)
C9 0.037(2) 0.051(3) 0.041(3) -0.001(2) 0.009(2) -0.0027(19)
C10 0.038(2) 0.051(3) 0.043(3) -0.003(2) 0.006(2) 0.004(2)
C11 0.054(3) 0.058(3) 0.051(3) 0.001(2) 0.016(2) -0.001(2)
C12 0.070(4) 0.069(4) 0.054(3) 0.014(3) 0.018(3) 0.016(3)
C13 0.065(3) 0.077(4) 0.036(2) -0.008(3) 0.006(2) 0.021(3)
C14 0.058(3) 0.058(3) 0.061(4) -0.014(3) -0.006(3) 0.009(3)
C15 0.056(3) 0.048(3) 0.055(3) 0.004(2) 0.007(2) 0.001(2)
C16 0.036(2) 0.049(3) 0.056(3) 0.010(2) 0.011(2) 0.000(2)
C17 0.040(2) 0.052(3) 0.049(3) -0.003(2) 0.0086(19) 0.000(2)
C18 0.053(3) 0.063(3) 0.064(4) -0.005(3) 0.013(3) -0.010(3)
C19 0.063(4) 0.090(5) 0.067(4) -0.024(4) 0.001(3) -0.008(3)
C20 0.053(3) 0.109(5) 0.049(3) -0.003(4) 0.003(2) 0.013(4)
C21 0.082(5) 0.116(6) 0.058(4) 0.027(4) 0.017(3) 0.003(4)
C22 0.076(4) 0.074(4) 0.052(3) 0.010(3) 0.006(3) -0.014(3)

loop_
_atom_type_symbol
_atom_type_description
_atom_type_scat_dispersion_real
_atom_type_scat_dispersion_imag
_atom_type_scat_source
C C 0.0033 0.0016 'International Tables Vol C Tables 4.2.6.8 and 6.1.1.4'
H H 0.0000 0.0000 'International Tables Vol C Tables 4.2.6.8 and 6.1.1.4'
N N 0.0061 0.0033 'International Tables Vol C Tables 4.2.6.8 and 6.1.1.4'
O O 0.0106 0.0060 'International Tables Vol C Tables 4.2.6.8 and 6.1.1.4'
F F 0.0171 0.0103 'International Tables Vol C Tables 4.2.6.8 and 6.1.1.4'
Br Br -0.2901 2.4595 'International Tables Vol C Tables 4.2.6.8 and 6.1.1.4'

loop_
_geom_angle_atom_site_label_1
_geom_angle_atom_site_label_2
_geom_angle_atom_site_label_3
_geom_angle
N2 N1 C9 113.3(4)
N2 N1 H1A 101(4)
C9 N1 H1A 106(4)
C16 N2 N1 123.0(4)
C16 N2 H2A 123(4)
N1 N2 H2A 111(4)
C2 C1 C6 120.2(7)
C2 C1 H1 119.9
C6 C1 H1 119.9
C3 C2 C1 121.5(8)
C3 C2 H2 119.2
C1 C2 H2 119.2
C2 C3 C4 119.3(7)
C2 C3 H3 120.3
C4 C3 H3 120.3
C5 C4 C3 118.8(7)
C5 C4 H4 120.6
C3 C4 H4 120.6
C6 C5 C4 121.8(6)
C6 C5 H5 119.1
C4 C5 H5 119.1
C5 C6 C1 118.2(5)
C5 C6 C7 124.9(5)
C1 C6 C7 116.8(5)
O1 C7 C6 121.2(5)
O1 C7 C8 113.8(4)
C6 C7 C8 124.9(4)
F2 C8 F1 104.9(4)
F2 C8 C9 109.8(4)
F1 C8 C9 106.6(4)
F2 C8 C7 112.1(4)
F1 C8 C7 106.8(4)
C9 C8 C7 115.9(4)
N1 C9 C10 107.6(4)
N1 C9 C8 110.6(4)
C10 C9 C8 112.1(4)
N1 C9 H9 108.8
C10 C9 H9 108.8
C8 C9 H9 108.8
C11 C10 C15 119.4(5)
C11 C10 C9 120.0(4)
C15 C10 C9 120.6(4)
C10 C11 C12 120.4(5)
C10 C11 H11 119.8
C12 C11 H11 119.8
C11 C12 C13 118.8(5)
C11 C12 H12 120.6
C13 C12 H12 120.6
C14 C13 C12 121.8(5)
C14 C13 Br1 119.4(5)
C12 C13 Br1 118.8(4)
C13 C14 C15 118.4(5)
C13 C14 H14 120.8
C15 C14 H14 120.8
C10 C15 C14 121.2(5)
C10 C15 H15 119.4
C14 C15 H15 119.4
O2 C16 N2 121.3(4)
O2 C16 C17 122.5(5)
N2 C16 C17 116.1(4)
C18 C17 C22 119.2(5)
C18 C17 C16 116.9(5)
C22 C17 C16 123.9(5)
C17 C18 C19 120.4(6)
C17 C18 H18 119.8
C19 C18 H18 119.8
C20 C19 C18 119.1(6)
C20 C19 H19 120.4
C18 C19 H19 120.4
C21 C20 C19 121.9(6)
C21 C20 Br2 120.4(6)
C19 C20 Br2 117.7(6)
C20 C21 C22 119.1(6)
C20 C21 H21 120.4
C22 C21 H21 120.4
C21 C22 C17 120.3(6)
C21 C22 H22 119.9
C17 C22 H22 119.9

loop_
_geom_bond_atom_site_label_1
_geom_bond_atom_site_label_2
_geom_bond_distance
Br1 C13 1.893(5)
Br2 C20 1.899(6)
F1 C8 1.367(6)
F2 C8 1.363(6)
O1 C7 1.229(6)
O2 C16 1.216(6)
N1 N2 1.404(6)
N1 C9 1.469(6)
N1 H1A 0.84(2)
N2 C16 1.353(6)
N2 H2A 0.86(2)
C1 C2 1.373(11)
C1 C6 1.375(8)
C1 H1 0.9300
C2 C3 1.345(13)
C2 H2 0.9300
C3 C4 1.395(12)
C3 H3 0.9300
C4 C5 1.373(9)
C4 H4 0.9300
C5 C6 1.371(8)
C5 H5 0.9300
C6 C7 1.474(7)
C7 C8 1.540(7)
C8 C9 1.532(7)
C9 C10 1.500(7)
C9 H9 0.9800
C10 C11 1.383(7)
C10 C15 1.384(7)
C11 C12 1.384(8)
C11 H11 0.9300
C12 C13 1.394(9)
C12 H12 0.9300
C13 C14 1.365(9)
C14 C15 1.390(8)
C14 H14 0.9300
C15 H15 0.9300
C16 C17 1.487(7)
C17 C18 1.379(8)
C17 C22 1.389(8)
C18 C19 1.380(9)
C18 H18 0.9300
C19 C20 1.369(12)
C19 H19 0.9300
C20 C21 1.359(12)
C21 C22 1.384(9)
C21 H21 0.9300
C22 H22 0.9300

loop_
_geom_hbond_atom_site_label_D
_geom_hbond_atom_site_label_H
_geom_hbond_atom_site_label_A
_geom_hbond_distance_DH
_geom_hbond_distance_HA
_geom_hbond_distance_DA
_geom_hbond_angle_DHA
_geom_hbond_site_symmetry_A
N2 H2A O1 0.86(2) 2.16(3) 2.963(6) 155(5) 1_545
N1 H1A O2 0.84(2) 2.19(3) 2.970(6) 153(5) 2_746

loop_
_geom_torsion_atom_site_label_1
_geom_torsion_atom_site_label_2
_geom_torsion_atom_site_label_3
_geom_torsion_atom_site_label_4
_geom_torsion
C9 N1 N2 C16 -67.7(6)
C6 C1 C2 C3 0.1(15)
C1 C2 C3 C4 1.0(14)
C2 C3 C4 C5 -0.8(12)
C3 C4 C5 C6 -0.6(11)
C4 C5 C6 C1 1.6(9)
C4 C5 C6 C7 178.3(6)
C2 C1 C6 C5 -1.4(11)
C2 C1 C6 C7 -178.3(8)
C5 C6 C7 O1 -174.2(5)
C1 C6 C7 O1 2.5(8)
C5 C6 C7 C8 10.1(8)
C1 C6 C7 C8 -173.2(6)
O1 C7 C8 F2 -166.1(4)
C6 C7 C8 F2 9.8(7)
O1 C7 C8 F1 -51.8(5)
C6 C7 C8 F1 124.2(5)
O1 C7 C8 C9 66.8(6)
C6 C7 C8 C9 -117.3(5)
N2 N1 C9 C10 177.9(4)
N2 N1 C9 C8 -59.4(5)
F2 C8 C9 N1 -65.7(5)
F1 C8 C9 N1 -178.8(4)
C7 C8 C9 N1 62.5(5)
F2 C8 C9 C10 54.3(5)
F1 C8 C9 C10 -58.8(5)
C7 C8 C9 C10 -177.5(4)
N1 C9 C10 C11 -134.7(5)
C8 C9 C10 C11 103.6(5)
N1 C9 C10 C15 43.8(5)
C8 C9 C10 C15 -78.0(6)
C15 C10 C11 C12 0.8(8)
C9 C10 C11 C12 179.2(5)
C10 C11 C12 C13 0.2(8)
C11 C12 C13 C14 -1.5(8)
C11 C12 C13 Br1 179.5(4)
C12 C13 C14 C15 1.8(8)
Br1 C13 C14 C15 -179.3(4)
C11 C10 C15 C14 -0.5(8)
C9 C10 C15 C14 -178.9(5)
C13 C14 C15 C10 -0.7(8)
N1 N2 C16 O2 2.2(7)
N1 N2 C16 C17 178.4(4)
O2 C16 C17 C18 18.9(7)
N2 C16 C17 C18 -157.3(5)
O2 C16 C17 C22 -160.2(6)
N2 C16 C17 C22 23.7(7)
C22 C17 C18 C19 -1.5(9)
C16 C17 C18 C19 179.4(5)
C17 C18 C19 C20 1.1(10)
C18 C19 C20 C21 -0.4(11)
C18 C19 C20 Br2 179.2(5)
C19 C20 C21 C22 0.3(11)
Br2 C20 C21 C22 -179.4(5)
C20 C21 C22 C17 -0.8(11)
C18 C17 C22 C21 1.4(9)
C16 C17 C22 C21 -179.6(6)
